data_7150713
loop_
_publ_author_name
'Lu, Ting'
'Hayashi, Ryuji'
'Hsung, Richard P.'
'DeKorver, Kyle A.'
'Lohse, Andrew G.'
'Song, Zhenlei'
'Tang, Yu'

_publ_section_title
;
 Synthesis of amido-spiro[2.2]pentanes via Simmons--Smith
 cyclopropanation of allenamides
;
_journal_issue 16
_journal_name_full 'Organic &amp; Biomolecular Chemistry'
_journal_page_first 3331
_journal_page_last 3337
_journal_paper_doi 10.1039/b908205k
_journal_volume 7
_journal_year 2009
_chemical_absolute_configuration rm
_chemical_formula_moiety 'C17 H15 N O2'
_chemical_formula_sum 'C17 H15 N O2'
_chemical_formula_weight 265.30
_chemical_name_common 07114a
_chemical_name_systematic
;
?
;
_space_group_IT_number 5
_symmetry_cell_setting monoclinic
_symmetry_space_group_name_Hall 'C 2y'
_symmetry_space_group_name_H-M 'C 1 2 1'
_atom_sites_solution_hydrogens geom
_atom_sites_solution_primary direct
_atom_sites_solution_secondary difmap
_audit_creation_method SHELXL-97
_cell_angle_alpha 90.00
_cell_angle_beta 100.238(4)
_cell_angle_gamma 90.00
_cell_formula_units_Z 4
_cell_length_a 30.294(8)
_cell_length_b 6.4077(17)
_cell_length_c 7.0525(19)
_cell_measurement_reflns_used 2634
_cell_measurement_temperature 173(2)
_cell_measurement_theta_max 26.23
_cell_measurement_theta_min 2.73
_cell_volume 1347.2(6)
_computing_cell_refinement 'Bruker SMART'
_computing_data_collection 'Bruker SMART'
_computing_data_reduction 'Bruker SAINT'
_computing_molecular_graphics 'Bruker SHELXTL'
_computing_publication_material 'Bruker SHELXTL'
_computing_structure_refinement 'Bruker SHELXTL'
_computing_structure_solution 'Bruker SHELXTL'
_diffrn_ambient_temperature 173(2)
_diffrn_measured_fraction_theta_full 0.995
_diffrn_measured_fraction_theta_max 0.995
_diffrn_measurement_device_type 'CCD area detector'
_diffrn_measurement_method 'phi and omega scans'
_diffrn_radiation_monochromator graphite
_diffrn_radiation_source 'sealed tube'
_diffrn_radiation_type MoK\a
_diffrn_radiation_wavelength 0.71073
_diffrn_reflns_av_R_equivalents 0.0503
_diffrn_reflns_av_sigmaI/netI 0.0426
_diffrn_reflns_limit_h_max 36
_diffrn_reflns_limit_h_min -37
_diffrn_reflns_limit_k_max 8
_diffrn_reflns_limit_k_min 0
_diffrn_reflns_limit_l_max 8
_diffrn_reflns_limit_l_min 0
_diffrn_reflns_number 5729
_diffrn_reflns_theta_full 26.34
_diffrn_reflns_theta_max 26.34
_diffrn_reflns_theta_min 1.37
_exptl_absorpt_coefficient_mu 0.086
_exptl_absorpt_correction_T_max 0.9898
_exptl_absorpt_correction_T_min 0.9583
_exptl_absorpt_correction_type multi-scan
_exptl_absorpt_process_details 'SADABS (Sheldrick, 2003)'
_exptl_crystal_colour Colorless
_exptl_crystal_density_diffrn 1.308
_exptl_crystal_density_method 'not measured'
_exptl_crystal_description Needle
_exptl_crystal_F_000 560
_exptl_crystal_size_max 0.50
_exptl_crystal_size_mid 0.15
_exptl_crystal_size_min 0.12
_refine_diff_density_max 0.148
_refine_diff_density_min -0.204
_refine_diff_density_rms 0.041
_refine_ls_abs_structure_details 'Flack H D (1983), Acta Cryst. A39, 876-881'
_refine_ls_abs_structure_Flack -1.6(18)
_refine_ls_extinction_method none
_refine_ls_goodness_of_fit_ref 1.055
_refine_ls_hydrogen_treatment constr
_refine_ls_matrix_type full
_refine_ls_number_parameters 181
_refine_ls_number_reflns 1492
_refine_ls_number_restraints 1
_refine_ls_restrained_S_all 1.054
_refine_ls_R_factor_all 0.0553
_refine_ls_R_factor_gt 0.0394
_refine_ls_shift/su_max 0.000
_refine_ls_shift/su_mean 0.000
_refine_ls_structure_factor_coef Fsqd
_refine_ls_weighting_details 'calc w=1/[\s^2^(Fo^2^)+(0.0539P)^2^+0.0303P] where P=(Fo^2^+2Fc^2^)/3'
_refine_ls_weighting_scheme calc
_refine_ls_wR_factor_gt 0.0868
_refine_ls_wR_factor_ref 0.0922
_reflns_number_gt 1206
_reflns_number_total 1492
_reflns_threshold_expression >2sigma(I)
_cod_data_source_file b908205k.txt
_cod_data_source_block 07114a
_cod_depositor_comments
;
The following automatic conversions were performed:
'_symmetry_cell_setting' value 'Monoclinic' changed to 'monoclinic'
according to '/home/saulius/struct/CIF-dictionaries/cif_core.dic'
dictionary named 'cif_core.dic' version 2.4.1 from
2010-06-29.

'_exptl_absorpt_correction_type' value 'Multi-scan' changed
to 'multi-scan' according to
'/home/saulius/struct/CIF-dictionaries/cif_core.dic' dictionary named
'cif_core.dic' version 2.4.1 from 2010-06-29.

Automatic conversion script
Id: cif_fix_enum 1527 2010-12-29 10:47:43Z saulius 
;
_cod_original_sg_symbol_H-M 'C2 '
_cod_database_code 7150713

loop_
_symmetry_equiv_pos_as_xyz
'x, y, z'
'-x, y, -z'
'x+1/2, y+1/2, z'
'-x+1/2, y+1/2, -z'

loop_
_atom_site_label
_atom_site_type_symbol
_atom_site_fract_x
_atom_site_fract_y
_atom_site_fract_z
_atom_site_U_iso_or_equiv
_atom_site_adp_type
_atom_site_occupancy
_atom_site_symmetry_multiplicity
_atom_site_calc_flag
_atom_site_refinement_flags
_atom_site_disorder_assembly
_atom_site_disorder_group
C1 C 0.89605(8) 0.4916(4) 0.7270(3) 0.0245(6) Uani 1 1 d . . .
C2 C 0.94182(9) 0.5362(5) 0.7700(4) 0.0315(6) Uani 1 1 d . . .
H2A H 0.9515 0.6699 0.8190 0.038 Uiso 1 1 calc R . .
C3 C 0.97339(9) 0.3886(5) 0.7424(4) 0.0366(7) Uani 1 1 d . . .
H3A H 1.0044 0.4217 0.7713 0.044 Uiso 1 1 calc R . .
C4 C 0.95970(10) 0.1917(5) 0.6723(4) 0.0363(7) Uani 1 1 d . . .
H4A H 0.9813 0.0910 0.6508 0.044 Uiso 1 1 calc R . .
C5 C 0.91434(9) 0.1432(4) 0.6338(4) 0.0311(6) Uani 1 1 d . . .
H5A H 0.9049 0.0081 0.5879 0.037 Uiso 1 1 calc R . .
C6 C 0.88269(9) 0.2918(4) 0.6622(4) 0.0266(6) Uani 1 1 d . . .
H6A H 0.8517 0.2569 0.6374 0.032 Uiso 1 1 calc R . .
C7 C 0.86345(9) 0.6543(4) 0.7584(4) 0.0287(6) Uani 1 1 d . . .
H7A H 0.8723 0.7361 0.8711 0.034 Uiso 1 1 calc R . .
C8 C 0.82359(9) 0.7053(4) 0.6549(4) 0.0272(6) Uani 1 1 d . . .
H8A H 0.8067 0.8043 0.7122 0.033 Uiso 1 1 calc R . .
N1 N 0.80342(6) 0.6317(3) 0.4722(3) 0.0247(5) Uani 1 1 d . . .
C9 C 0.75809(9) 0.6448(4) 0.4134(4) 0.0277(6) Uani 1 1 d . . .
O1 O 0.73060(6) 0.6937(3) 0.5110(3) 0.0386(5) Uani 1 1 d . . .
O2 O 0.74709(6) 0.5956(3) 0.2241(3) 0.0334(5) Uani 1 1 d . . .
C10 C 0.78617(9) 0.5157(5) 0.1579(4) 0.0334(6) Uani 1 1 d . . .
H10A H 0.7896 0.5833 0.0352 0.040 Uiso 1 1 calc R . .
H10B H 0.7835 0.3631 0.1369 0.040 Uiso 1 1 calc R . .
C11 C 0.82666(8) 0.5660(4) 0.3165(3) 0.0247(6) Uani 1 1 d . . .
H11A H 0.8440 0.4353 0.3552 0.030 Uiso 1 1 calc R . .
C12 C 0.85800(8) 0.7322(4) 0.2631(4) 0.0248(6) Uani 1 1 d . . .
C13 C 0.84160(9) 0.9252(4) 0.1920(4) 0.0292(6) Uani 1 1 d . . .
H13A H 0.8108 0.9578 0.1856 0.035 Uiso 1 1 calc R . .
C14 C 0.87013(10) 1.0708(4) 0.1300(4) 0.0336(7) Uani 1 1 d . . .
H14A H 0.8586 1.2009 0.0791 0.040 Uiso 1 1 calc R . .
C15 C 0.91515(10) 1.0264(5) 0.1424(4) 0.0355(7) Uani 1 1 d . . .
H15A H 0.9345 1.1262 0.1006 0.043 Uiso 1 1 calc R . .
C16 C 0.93207(9) 0.8365(5) 0.2157(4) 0.0334(7) Uani 1 1 d . . .
H16A H 0.9631 0.8069 0.2258 0.040 Uiso 1 1 calc R . .
C17 C 0.90359(8) 0.6888(5) 0.2749(4) 0.0290(6) Uani 1 1 d . . .
H17A H 0.9152 0.5579 0.3235 0.035 Uiso 1 1 calc R . .

loop_
_atom_site_aniso_label
_atom_site_aniso_U_11
_atom_site_aniso_U_22
_atom_site_aniso_U_33
_atom_site_aniso_U_23
_atom_site_aniso_U_13
_atom_site_aniso_U_12
C1 0.0235(15) 0.0286(14) 0.0214(12) 0.0008(11) 0.0036(11) 0.0004(11)
C2 0.0271(15) 0.0334(15) 0.0325(14) -0.0033(12) 0.0010(12) -0.0004(13)
C3 0.0234(15) 0.0448(18) 0.0410(16) -0.0012(14) 0.0036(13) 0.0007(14)
C4 0.0340(17) 0.0394(16) 0.0372(15) 0.0020(13) 0.0105(13) 0.0117(14)
C5 0.0368(16) 0.0267(15) 0.0290(14) 0.0016(12) 0.0039(12) 0.0050(13)
C6 0.0230(14) 0.0321(14) 0.0240(14) 0.0003(11) 0.0024(11) -0.0027(12)
C7 0.0326(15) 0.0286(15) 0.0263(13) -0.0084(12) 0.0091(12) -0.0004(13)
C8 0.0301(15) 0.0242(12) 0.0298(14) -0.0016(11) 0.0122(12) 0.0044(12)
N1 0.0204(11) 0.0247(11) 0.0298(11) -0.0014(9) 0.0071(9) -0.0001(9)
C9 0.0251(15) 0.0175(13) 0.0402(15) 0.0014(12) 0.0053(12) -0.0004(11)
O1 0.0255(10) 0.0323(11) 0.0601(13) -0.0062(10) 0.0132(10) 0.0005(8)
O2 0.0246(11) 0.0317(11) 0.0413(11) 0.0007(9) -0.0017(8) -0.0006(8)
C10 0.0321(16) 0.0359(15) 0.0324(14) -0.0019(13) 0.0062(12) -0.0059(14)
C11 0.0244(14) 0.0244(13) 0.0256(12) -0.0007(11) 0.0048(11) 0.0014(11)
C12 0.0230(14) 0.0273(15) 0.0237(13) -0.0058(10) 0.0032(11) -0.0039(11)
C13 0.0283(15) 0.0283(14) 0.0325(14) -0.0018(12) 0.0101(12) 0.0018(12)
C14 0.0462(18) 0.0254(14) 0.0310(14) -0.0030(11) 0.0118(13) -0.0025(13)
C15 0.0411(18) 0.0362(17) 0.0321(15) -0.0075(13) 0.0142(13) -0.0150(14)
C16 0.0246(15) 0.0424(18) 0.0339(15) -0.0064(13) 0.0068(12) -0.0081(13)
C17 0.0260(14) 0.0328(14) 0.0276(13) -0.0032(11) 0.0033(11) 0.0016(12)

loop_
_atom_type_symbol
_atom_type_description
_atom_type_scat_dispersion_real
_atom_type_scat_dispersion_imag
_atom_type_scat_source
C C 0.0033 0.0016 'International Tables Vol C Tables 4.2.6.8 and 6.1.1.4'
H H 0.0000 0.0000 'International Tables Vol C Tables 4.2.6.8 and 6.1.1.4'
N N 0.0061 0.0033 'International Tables Vol C Tables 4.2.6.8 and 6.1.1.4'
O O 0.0106 0.0060 'International Tables Vol C Tables 4.2.6.8 and 6.1.1.4'

loop_
_geom_angle_atom_site_label_1
_geom_angle_atom_site_label_2
_geom_angle_atom_site_label_3
_geom_angle
_geom_angle_site_symmetry_1
_geom_angle_site_symmetry_3
_geom_angle_publ_flag
C6 C1 C2 118.6(2) . . ?
C6 C1 C7 122.2(2) . . ?
C2 C1 C7 119.2(2) . . ?
C3 C2 C1 121.0(3) . . ?
C3 C2 H2A 119.5 . . ?
C1 C2 H2A 119.5 . . ?
C2 C3 C4 120.0(3) . . ?
C2 C3 H3A 120.0 . . ?
C4 C3 H3A 120.0 . . ?
C5 C4 C3 119.7(2) . . ?
C5 C4 H4A 120.2 . . ?
C3 C4 H4A 120.2 . . ?
C4 C5 C6 120.2(3) . . ?
C4 C5 H5A 119.9 . . ?
C6 C5 H5A 119.9 . . ?
C5 C6 C1 120.5(2) . . ?
C5 C6 H6A 119.7 . . ?
C1 C6 H6A 119.7 . . ?
C8 C7 C1 130.8(2) . . ?
C8 C7 H7A 114.6 . . ?
C1 C7 H7A 114.6 . . ?
C7 C8 N1 128.5(2) . . ?
C7 C8 H8A 115.8 . . ?
N1 C8 H8A 115.8 . . ?
C9 N1 C8 120.5(2) . . ?
C9 N1 C11 112.4(2) . . ?
C8 N1 C11 126.4(2) . . ?
O1 C9 O2 123.1(2) . . ?
O1 C9 N1 126.8(2) . . ?
O2 C9 N1 110.1(2) . . ?
C9 O2 C10 109.26(18) . . ?
O2 C10 C11 106.5(2) . . ?
O2 C10 H10A 110.4 . . ?
C11 C10 H10A 110.4 . . ?
O2 C10 H10B 110.4 . . ?
C11 C10 H10B 110.4 . . ?
H10A C10 H10B 108.6 . . ?
N1 C11 C12 112.9(2) . . ?
N1 C11 C10 100.22(19) . . ?
C12 C11 C10 114.8(2) . . ?
N1 C11 H11A 109.5 . . ?
C12 C11 H11A 109.5 . . ?
C10 C11 H11A 109.5 . . ?
C13 C12 C17 118.9(2) . . ?
C13 C12 C11 120.9(2) . . ?
C17 C12 C11 120.1(2) . . ?
C12 C13 C14 120.4(2) . . ?
C12 C13 H13A 119.8 . . ?
C14 C13 H13A 119.8 . . ?
C15 C14 C13 120.2(3) . . ?
C15 C14 H14A 119.9 . . ?
C13 C14 H14A 119.9 . . ?
C14 C15 C16 120.0(3) . . ?
C14 C15 H15A 120.0 . . ?
C16 C15 H15A 120.0 . . ?
C15 C16 C17 120.1(3) . . ?
C15 C16 H16A 120.0 . . ?
C17 C16 H16A 120.0 . . ?
C16 C17 C12 120.3(3) . . ?
C16 C17 H17A 119.8 . . ?
C12 C17 H17A 119.8 . . ?

loop_
_geom_bond_atom_site_label_1
_geom_bond_atom_site_label_2
_geom_bond_distance
_geom_bond_site_symmetry_2
_geom_bond_publ_flag
C1 C6 1.395(4) . ?
C1 C2 1.395(4) . ?
C1 C7 1.479(4) . ?
C2 C3 1.383(4) . ?
C2 H2A 0.9500 . ?
C3 C4 1.391(4) . ?
C3 H3A 0.9500 . ?
C4 C5 1.388(4) . ?
C4 H4A 0.9500 . ?
C5 C6 1.391(4) . ?
C5 H5A 0.9500 . ?
C6 H6A 0.9500 . ?
C7 C8 1.336(4) . ?
C7 H7A 0.9500 . ?
C8 N1 1.406(3) . ?
C8 H8A 0.9500 . ?
N1 C9 1.365(3) . ?
N1 C11 1.467(3) . ?
C9 O1 1.212(3) . ?
C9 O2 1.354(3) . ?
O2 C10 1.441(3) . ?
C10 C11 1.540(4) . ?
C10 H10A 0.9900 . ?
C10 H10B 0.9900 . ?
C11 C12 1.518(3) . ?
C11 H11A 1.0000 . ?
C12 C13 1.393(4) . ?
C12 C17 1.397(4) . ?
C13 C14 1.393(4) . ?
C13 H13A 0.9500 . ?
C14 C15 1.381(4) . ?
C14 H14A 0.9500 . ?
C15 C16 1.384(4) . ?
C15 H15A 0.9500 . ?
C16 C17 1.394(4) . ?
C16 H16A 0.9500 . ?
C17 H17A 0.9500 . ?

loop_
_geom_torsion_atom_site_label_1
_geom_torsion_atom_site_label_2
_geom_torsion_atom_site_label_3
_geom_torsion_atom_site_label_4
_geom_torsion
_geom_torsion_site_symmetry_1
_geom_torsion_site_symmetry_2
_geom_torsion_site_symmetry_3
_geom_torsion_site_symmetry_4
_geom_torsion_publ_flag
C6 C1 C2 C3 2.4(4) . . . . ?
C7 C1 C2 C3 -179.9(2) . . . . ?
C1 C2 C3 C4 -0.6(4) . . . . ?
C2 C3 C4 C5 -1.2(4) . . . . ?
C3 C4 C5 C6 1.0(4) . . . . ?
C4 C5 C6 C1 0.9(4) . . . . ?
C2 C1 C6 C5 -2.6(4) . . . . ?
C7 C1 C6 C5 179.8(2) . . . . ?
C6 C1 C7 C8 -41.0(4) . . . . ?
C2 C1 C7 C8 141.5(3) . . . . ?
C1 C7 C8 N1 -7.9(5) . . . . ?
C7 C8 N1 C9 158.7(3) . . . . ?
C7 C8 N1 C11 -31.4(4) . . . . ?
C8 N1 C9 O1 -9.2(4) . . . . ?
C11 N1 C9 O1 179.5(3) . . . . ?
C8 N1 C9 O2 170.5(2) . . . . ?
C11 N1 C9 O2 -0.8(3) . . . . ?
O1 C9 O2 C10 -171.6(2) . . . . ?
N1 C9 O2 C10 8.7(3) . . . . ?
C9 O2 C10 C11 -12.7(3) . . . . ?
C9 N1 C11 C12 116.0(2) . . . . ?
C8 N1 C11 C12 -54.7(3) . . . . ?
C9 N1 C11 C10 -6.6(3) . . . . ?
C8 N1 C11 C10 -177.3(2) . . . . ?
O2 C10 C11 N1 11.2(2) . . . . ?
O2 C10 C11 C12 -110.0(2) . . . . ?
N1 C11 C12 C13 -61.9(3) . . . . ?
C10 C11 C12 C13 52.1(3) . . . . ?
N1 C11 C12 C17 121.7(3) . . . . ?
C10 C11 C12 C17 -124.3(3) . . . . ?
C17 C12 C13 C14 1.3(4) . . . . ?
C11 C12 C13 C14 -175.2(2) . . . . ?
C12 C13 C14 C15 -1.3(4) . . . . ?
C13 C14 C15 C16 0.3(4) . . . . ?
C14 C15 C16 C17 0.8(4) . . . . ?
C15 C16 C17 C12 -0.9(4) . . . . ?
C13 C12 C17 C16 -0.2(4) . . . . ?
C11 C12 C17 C16 176.3(2) . . . . ?

loop_
_cod_related_entry_id
_cod_related_entry_database
_cod_related_entry_code
1 ChemSpider 9876417
